data_2227394
loop_
_publ_author_name
'Phurat, Chuttree'
'Teerawatananond, Thapong'
'Muangsin, Nongnuj'

_publ_section_title
;
 2-[(4-Chlorobenzyl)iminomethyl]phenol
;
_journal_coeditor_code DS2046
_journal_issue 9
_journal_name_full 'Acta Crystallographica Section E'
_journal_page_first o2310
_journal_paper_doi 10.1107/S1600536810031508
_journal_volume 66
_journal_year 2010
_chemical_formula_iupac 'C14 H12 Cl N O'
_chemical_formula_moiety 'C14 H12 Cl N O'
_chemical_formula_sum 'C14 H12 Cl N O'
_chemical_formula_weight 245.7
_chemical_name_systematic
;
2-[(4-Chlorobenzyl)iminomethyl]phenol
;
_space_group_IT_number 19
_symmetry_cell_setting orthorhombic
_symmetry_space_group_name_Hall 'P 2ac 2ab'
_symmetry_space_group_name_H-M 'P 21 21 21'
_audit_creation_method 'WinGX routine CIF_UPDATE'
_cell_angle_alpha 90
_cell_angle_beta 90
_cell_angle_gamma 90
_cell_formula_units_Z 4
_cell_length_a 6.2876(2)
_cell_length_b 12.2267(3)
_cell_length_c 16.2664(5)
_cell_measurement_reflns_used 5069
_cell_measurement_temperature 296(2)
_cell_measurement_theta_max 22.82
_cell_measurement_theta_min 2.50
_cell_volume 1250.51(6)
_computing_cell_refinement 'SAINT (Bruker, 2008)'
_computing_data_collection 'APEX2 (Bruker, 2008)'
_computing_data_reduction 'SAINT (Bruker, 2008)'
_computing_molecular_graphics 'ORTEP-3 (Farrugia, 1997)'
_computing_publication_material 'SHELXL97 (Sheldrick, 2008)'
_computing_structure_refinement 'SHELXL97 (Sheldrick, 2008)'
_computing_structure_solution 'SHELXS97 (Sheldrick, 2008)'
_diffrn_ambient_temperature 296(2)
_diffrn_measured_fraction_theta_full 0.991
_diffrn_measured_fraction_theta_max 0.991
_diffrn_measurement_device_type 'Bruker SMART APEXII CCD area-detector'
_diffrn_measurement_method '\f and \w'
_diffrn_radiation_monochromator graphite
_diffrn_radiation_source 'Mo K\a'
_diffrn_radiation_type MoK\a
_diffrn_radiation_wavelength 0.71073
_diffrn_reflns_av_R_equivalents 0.0275
_diffrn_reflns_limit_h_max 7
_diffrn_reflns_limit_h_min -7
_diffrn_reflns_limit_k_max 15
_diffrn_reflns_limit_k_min -15
_diffrn_reflns_limit_l_max 20
_diffrn_reflns_limit_l_min -17
_diffrn_reflns_number 10586
_diffrn_reflns_theta_full 26.29
_diffrn_reflns_theta_max 26.29
_diffrn_reflns_theta_min 2.08
_exptl_absorpt_coefficient_mu 0.287
_exptl_absorpt_correction_T_max 0.944
_exptl_absorpt_correction_T_min 0.933
_exptl_absorpt_correction_type multi-scan
_exptl_absorpt_process_details '(SADABS; Bruker,2008)'
_exptl_crystal_colour yellow
_exptl_crystal_density_diffrn 1.305
_exptl_crystal_density_method 'not measured'
_exptl_crystal_description prism
_exptl_crystal_F_000 512
_exptl_crystal_size_max 0.45
_exptl_crystal_size_mid 0.20
_exptl_crystal_size_min 0.20
_refine_diff_density_max 0.195
_refine_diff_density_min -0.288
_refine_ls_extinction_method none
_refine_ls_goodness_of_fit_ref 1.04
_refine_ls_hydrogen_treatment constr
_refine_ls_matrix_type full
_refine_ls_number_parameters 155
_refine_ls_number_reflns 1479
_refine_ls_number_restraints 143
_refine_ls_restrained_S_all 0.998
_refine_ls_R_factor_gt 0.0382
_refine_ls_shift/su_max 0
_refine_ls_structure_factor_coef Fsqd
_refine_ls_weighting_details 'calc w=1/[\s^2^(Fo^2^)+(0.0436P)^2^+0.2636P] where P=(Fo^2^+2Fc^2^)/3'
_refine_ls_weighting_scheme calc
_refine_ls_wR_factor_ref 0.1065
_reflns_number_gt 1119
_reflns_number_total 1479
_reflns_threshold_expression >2sigma(I)
_cod_data_source_file ds2046.cif
_cod_data_source_block I
_cod_database_code 2227394
_cod_database_fobs_code 2227394

loop_
_symmetry_equiv_pos_as_xyz
'x, y, z'
'-x+1/2, -y, z+1/2'
'x+1/2, -y+1/2, -z'
'-x, y+1/2, -z+1/2'

loop_
_atom_site_type_symbol
_atom_site_label
_atom_site_fract_x
_atom_site_fract_y
_atom_site_fract_z
_atom_site_U_iso_or_equiv
_atom_site_adp_type
_atom_site_calc_flag
_atom_site_refinement_flags
_atom_site_occupancy
_atom_site_disorder_assembly
_atom_site_disorder_group
C C1 0.7530(5) -0.3508(3) 0.9530(2) 0.0818(9) Uani d U 1 . .
H H1 0.8887 -0.3216 0.9586 0.098 Uiso calc R 1 . .
C C2 0.7031(8) -0.4471(3) 0.9927(2) 0.1008(12) Uani d U 1 . .
H H2 0.8045 -0.4827 1.0246 0.121 Uiso calc R 1 . .
C C3 0.5038(8) -0.4895(3) 0.9849(2) 0.0974(10) Uani d U 1 . .
H H3 0.4697 -0.5542 1.0119 0.117 Uiso calc R 1 . .
C C4 0.3524(6) -0.4384(2) 0.93779(19) 0.0815(8) Uani d U 1 . .
H H4 0.2173 -0.4687 0.9329 0.098 Uiso calc R 1 . .
C C5 0.6053(4) -0.2970(2) 0.90492(15) 0.0587(6) Uani d U 1 . .
C C6 0.4010(4) -0.3415(2) 0.89741(17) 0.0616(7) Uani d U 1 . .
C C7 0.6613(5) -0.1965(2) 0.86325(17) 0.0711(7) Uani d U 1 . .
H H7 0.7986 -0.1693 0.869 0.085 Uiso calc R 1 . .
C C8 0.5987(7) -0.0429(3) 0.7791(3) 0.1127(13) Uani d U 1 . .
H H8A 0.5962 -0.0524 0.7199 0.135 Uiso calc R 1 . .
H H8B 0.7433 -0.0256 0.7954 0.135 Uiso calc R 1 . .
C C9 0.4535(6) 0.0487(2) 0.80299(19) 0.0789(9) Uani d U 1 . .
C C10 0.2539(7) 0.0585(3) 0.76832(19) 0.0857(9) Uani d U 1 . .
H H10 0.2115 0.0083 0.7287 0.103 Uiso calc R 1 . .
C C11 0.1157(5) 0.1408(2) 0.79093(19) 0.0802(8) Uani d U 1 . .
H H11 -0.0181 0.1461 0.7669 0.096 Uiso calc R 1 . .
C C12 0.1783(5) 0.2140(2) 0.84889(19) 0.0748(8) Uani d U 1 . .
C C13 0.3760(5) 0.2080(3) 0.8837(2) 0.0845(9) Uani d U 1 . .
H H13 0.4181 0.259 0.9228 0.101 Uiso calc R 1 . .
C C14 0.5117(5) 0.1255(3) 0.8600(2) 0.0877(9) Uani d U 1 . .
H H14 0.6466 0.1219 0.8833 0.105 Uiso calc R 1 . .
Cl Cl1 0.00322(17) 0.31716(7) 0.87960(8) 0.1204(4) Uani d U 1 . .
N N1 0.5305(4) -0.14462(19) 0.81941(15) 0.0780(7) Uani d U 1 . .
O O1 0.2507(3) -0.29358(18) 0.85185(14) 0.0864(6) Uani d U 1 . .
H H1A 0.2973 -0.2364 0.8325 0.13 Uiso calc R 1 . .

loop_
_atom_site_aniso_label
_atom_site_aniso_U_11
_atom_site_aniso_U_22
_atom_site_aniso_U_33
_atom_site_aniso_U_12
_atom_site_aniso_U_13
_atom_site_aniso_U_23
C1 0.0706(17) 0.0856(19) 0.089(2) 0.0140(17) -0.0191(17) -0.0254(16)
C2 0.122(3) 0.093(2) 0.087(2) 0.033(2) -0.020(2) -0.001(2)
C3 0.137(3) 0.0691(18) 0.086(2) 0.012(2) 0.014(3) 0.0082(16)
C4 0.086(2) 0.0660(16) 0.092(2) -0.0105(17) 0.0111(18) -0.0036(16)
C5 0.0583(13) 0.0605(13) 0.0573(14) 0.0023(12) 0.0008(12) -0.0156(12)
C6 0.0605(14) 0.0610(14) 0.0632(15) -0.0004(12) -0.0037(13) -0.0079(12)
C7 0.0608(14) 0.0639(15) 0.0888(19) -0.0073(14) 0.0169(16) -0.0173(14)
C8 0.129(3) 0.0797(19) 0.130(3) 0.006(2) 0.059(3) 0.028(2)
C9 0.091(2) 0.0639(16) 0.0820(19) -0.0101(16) 0.0210(18) 0.0202(14)
C10 0.111(2) 0.0767(19) 0.0700(18) -0.0259(19) 0.0009(19) 0.0051(16)
C11 0.0789(18) 0.0806(18) 0.0811(19) -0.0202(17) -0.0148(17) 0.0214(16)
C12 0.0780(17) 0.0599(14) 0.0864(19) -0.0126(15) 0.0028(16) 0.0179(14)
C13 0.090(2) 0.0751(17) 0.089(2) -0.0144(17) -0.0140(19) -0.0004(16)
C14 0.0728(18) 0.088(2) 0.102(2) -0.0088(19) -0.007(2) 0.0208(18)
Cl1 0.1050(7) 0.0765(5) 0.1799(10) 0.0032(6) 0.0167(8) 0.0086(6)
N1 0.0850(16) 0.0658(13) 0.0831(15) -0.0002(14) 0.0188(15) 0.0061(12)
O1 0.0654(11) 0.0876(15) 0.1063(16) -0.0097(12) -0.0213(12) 0.0083(13)

loop_
_atom_type_symbol
_atom_type_description
_atom_type_scat_dispersion_real
_atom_type_scat_dispersion_imag
_atom_type_scat_source
C C 0.0033 0.0016 'International Tables Vol C Tables 4.2.6.8 and 6.1.1.4'
H H 0 0 'International Tables Vol C Tables 4.2.6.8 and 6.1.1.4'
Cl Cl 0.1484 0.1585 'International Tables Vol C Tables 4.2.6.8 and 6.1.1.4'
N N 0.0061 0.0033 'International Tables Vol C Tables 4.2.6.8 and 6.1.1.4'
O O 0.0106 0.006 'International Tables Vol C Tables 4.2.6.8 and 6.1.1.4'

loop_
_geom_angle_atom_site_label_1
_geom_angle_atom_site_label_2
_geom_angle_atom_site_label_3
_geom_angle_site_symmetry_1
_geom_angle_site_symmetry_3
_geom_angle
_geom_angle_publ_flag
C2 C1 C5 . . 121.3(3) ?
C2 C1 H1 . . 119.3 ?
C5 C1 H1 . . 119.3 ?
C3 C2 C1 . . 119.3(3) ?
C3 C2 H2 . . 120.3 ?
C1 C2 H2 . . 120.3 ?
C2 C3 C4 . . 121.1(3) ?
C2 C3 H3 . . 119.4 ?
C4 C3 H3 . . 119.4 ?
C3 C4 C6 . . 120.0(3) ?
C3 C4 H4 . . 120 ?
C6 C4 H4 . . 120 ?
C1 C5 C6 . . 118.7(3) ?
C1 C5 C7 . . 120.5(3) ?
C6 C5 C7 . . 120.8(3) ?
O1 C6 C4 . . 118.7(3) ?
O1 C6 C5 . . 121.8(2) ?
C4 C6 C5 . . 119.5(3) ?
N1 C7 C5 . . 122.3(3) ?
N1 C7 H7 . . 118.9 ?
C5 C7 H7 . . 118.9 ?
N1 C8 C9 . . 109.8(3) ?
N1 C8 H8A . . 109.7 ?
C9 C8 H8A . . 109.7 ?
N1 C8 H8B . . 109.7 ?
C9 C8 H8B . . 109.7 ?
H8A C8 H8B . . 108.2 ?
C14 C9 C10 . . 117.4(3) ?
C14 C9 C8 . . 121.8(3) ?
C10 C9 C8 . . 120.9(4) ?
C11 C10 C9 . . 121.8(3) ?
C11 C10 H10 . . 119.1 ?
C9 C10 H10 . . 119.1 ?
C12 C11 C10 . . 118.9(3) ?
C12 C11 H11 . . 120.5 ?
C10 C11 H11 . . 120.5 ?
C11 C12 C13 . . 121.0(3) ?
C11 C12 Cl1 . . 119.4(3) ?
C13 C12 Cl1 . . 119.5(3) ?
C12 C13 C14 . . 119.1(3) ?
C12 C13 H13 . . 120.4 ?
C14 C13 H13 . . 120.4 ?
C9 C14 C13 . . 121.8(3) ?
C9 C14 H14 . . 119.1 ?
C13 C14 H14 . . 119.1 ?
C7 N1 C8 . . 119.2(3) ?
C6 O1 H1A . . 109.5 ?

loop_
_geom_bond_atom_site_label_1
_geom_bond_atom_site_label_2
_geom_bond_site_symmetry_2
_geom_bond_distance
_geom_bond_publ_flag
C1 C2 . 1.379(5) ?
C1 C5 . 1.380(4) ?
C1 H1 . 0.93 ?
C2 C3 . 1.362(6) ?
C2 H2 . 0.93 ?
C3 C4 . 1.372(5) ?
C3 H3 . 0.93 ?
C4 C6 . 1.389(4) ?
C4 H4 . 0.93 ?
C5 C6 . 1.401(4) ?
C5 C7 . 1.446(4) ?
C6 O1 . 1.336(3) ?
C7 N1 . 1.260(3) ?
C7 H7 . 0.93 ?
C8 N1 . 1.470(4) ?
C8 C9 . 1.497(5) ?
C8 H8A . 0.97 ?
C8 H8B . 0.97 ?
C9 C14 . 1.369(4) ?
C9 C10 . 1.381(5) ?
C10 C11 . 1.379(5) ?
C10 H10 . 0.93 ?
C11 C12 . 1.358(4) ?
C11 H11 . 0.93 ?
C12 C13 . 1.367(4) ?
C12 Cl1 . 1.747(3) ?
C13 C14 . 1.376(5) ?
C13 H13 . 0.93 ?
C14 H14 . 0.93 ?
O1 H1A . 0.82 ?

loop_
_geom_hbond_atom_site_label_D
_geom_hbond_atom_site_label_H
_geom_hbond_atom_site_label_A
_geom_hbond_site_symmetry_A
_geom_hbond_distance_DH
_geom_hbond_distance_HA
_geom_hbond_distance_DA
_geom_hbond_angle_DHA
O1 H1A N1 . 0.82 1.86 2.587(3) 147.1
C11 H11 O1 4_556 0.93 2.53 3.369(4) 149.7

loop_
_geom_torsion_atom_site_label_1
_geom_torsion_atom_site_label_2
_geom_torsion_atom_site_label_3
_geom_torsion_atom_site_label_4
_geom_torsion_site_symmetry_1
_geom_torsion_site_symmetry_2
_geom_torsion_site_symmetry_3
_geom_torsion_site_symmetry_4
_geom_torsion
_geom_torsion_publ_flag
C5 C1 C2 C3 . . . . -0.4(5) ?
C1 C2 C3 C4 . . . . 0.3(5) ?
C2 C3 C4 C6 . . . . -0.3(5) ?
C2 C1 C5 C6 . . . . 0.5(4) ?
C2 C1 C5 C7 . . . . -179.5(3) ?
C3 C4 C6 O1 . . . . 179.9(3) ?
C3 C4 C6 C5 . . . . 0.3(4) ?
C1 C5 C6 O1 . . . . -179.9(2) ?
C7 C5 C6 O1 . . . . 0.1(4) ?
C1 C5 C6 C4 . . . . -0.4(4) ?
C7 C5 C6 C4 . . . . 179.6(2) ?
C1 C5 C7 N1 . . . . -179.4(3) ?
C6 C5 C7 N1 . . . . 0.6(4) ?
N1 C8 C9 C14 . . . . 102.8(4) ?
N1 C8 C9 C10 . . . . -76.8(4) ?
C14 C9 C10 C11 . . . . -1.2(4) ?
C8 C9 C10 C11 . . . . 178.4(3) ?
C9 C10 C11 C12 . . . . 0.0(4) ?
C10 C11 C12 C13 . . . . 1.1(4) ?
C10 C11 C12 Cl1 . . . . -178.8(2) ?
C11 C12 C13 C14 . . . . -0.8(4) ?
Cl1 C12 C13 C14 . . . . 179.1(2) ?
C10 C9 C14 C13 . . . . 1.5(4) ?
C8 C9 C14 C13 . . . . -178.1(3) ?
C12 C13 C14 C9 . . . . -0.6(5) ?
C5 C7 N1 C8 . . . . 179.8(3) ?
C9 C8 N1 C7 . . . . -124.3(3) ?

loop_
_cod_related_entry_id
_cod_related_entry_database
_cod_related_entry_code
1 ChemSpider 24745749
